data_2239682
loop_
_publ_author_name
'Jeon, Youngeun'
'Kang, Gihaeng'
'Cho, Seonghwa'
'Kim, Tae Ho'

_publ_section_title
;
 Diafenthiuron:
 1-<i>tert</i>-butyl-3-(2,6-diisopropyl-4-phenoxyphenyl)thiourea
;
_journal_coeditor_code SJ5414
_journal_issue 7
_journal_name_full 'Acta Crystallographica Section E'
_journal_page_first o807
_journal_paper_doi 10.1107/S1600536814014214
_journal_volume 70
_journal_year 2014
_chemical_formula_iupac 'C23 H32 N2 O S'
_chemical_formula_moiety 'C23 H32 N2 O S'
_chemical_formula_sum 'C23 H32 N2 O S'
_chemical_formula_weight 384.57
_chemical_name_common
;
Diafenthiuron
;
_chemical_name_systematic
;
1-<i>tert</i>-Butyl-3-(2,6-diisopropyl-4-phenoxyphenyl)thiourea
;
_space_group_IT_number 14
_symmetry_cell_setting monoclinic
_symmetry_space_group_name_Hall '-P 2ybc'
_symmetry_space_group_name_H-M 'P 1 21/c 1'
_atom_sites_solution_hydrogens geom
_atom_sites_solution_primary direct
_atom_sites_solution_secondary difmap
_audit_creation_method SHELXTL
_cell_angle_alpha 90.00
_cell_angle_beta 102.6550(10)
_cell_angle_gamma 90.00
_cell_formula_units_Z 4
_cell_length_a 12.8656(2)
_cell_length_b 17.9807(3)
_cell_length_c 10.1671(2)
_cell_measurement_reflns_used 9944
_cell_measurement_temperature 173(2)
_cell_measurement_theta_max 26.51
_cell_measurement_theta_min 2.58
_cell_volume 2294.84(7)
_computing_cell_refinement 'SAINT (Bruker, 2009)'
_computing_data_collection 'APEX2 (Bruker, 2009)'
_computing_data_reduction 'SAINT (Bruker, 2009)'
_computing_molecular_graphics 'DIAMOND (Brandenburg, 2010)'
_computing_publication_material 'SHELXTL (Sheldrick, 2008)'
_computing_structure_refinement 'SHELXTL (Sheldrick, 2008)'
_computing_structure_solution 'SHELXTL (Sheldrick, 2008)'
_diffrn_ambient_temperature 173(2)
_diffrn_measured_fraction_theta_full 0.998
_diffrn_measured_fraction_theta_max 0.998
_diffrn_measurement_device_type 'Bruker APEXII CCD'
_diffrn_measurement_method '\f and \w scans'
_diffrn_radiation_monochromator graphite
_diffrn_radiation_source 'fine-focus sealed tube'
_diffrn_radiation_type MoK\a
_diffrn_radiation_wavelength 0.71073
_diffrn_reflns_av_R_equivalents 0.0337
_diffrn_reflns_av_sigmaI/netI 0.0223
_diffrn_reflns_limit_h_max 16
_diffrn_reflns_limit_h_min -16
_diffrn_reflns_limit_k_max 22
_diffrn_reflns_limit_k_min -23
_diffrn_reflns_limit_l_max 13
_diffrn_reflns_limit_l_min -13
_diffrn_reflns_number 39926
_diffrn_reflns_theta_full 27.52
_diffrn_reflns_theta_max 27.52
_diffrn_reflns_theta_min 1.62
_exptl_absorpt_coefficient_mu 0.155
_exptl_absorpt_correction_T_max 0.9712
_exptl_absorpt_correction_T_min 0.9266
_exptl_absorpt_correction_type multi-scan
_exptl_absorpt_process_details '(SADABS; Bruker, 2009)'
_exptl_crystal_colour colourless
_exptl_crystal_density_diffrn 1.113
_exptl_crystal_density_method 'not measured'
_exptl_crystal_description block
_exptl_crystal_F_000 832
_exptl_crystal_size_max 0.50
_exptl_crystal_size_mid 0.30
_exptl_crystal_size_min 0.19
_refine_diff_density_max 0.251
_refine_diff_density_min -0.230
_refine_ls_extinction_method none
_refine_ls_goodness_of_fit_ref 1.027
_refine_ls_hydrogen_treatment constr
_refine_ls_matrix_type full
_refine_ls_number_parameters 281
_refine_ls_number_reflns 5279
_refine_ls_number_restraints 19
_refine_ls_restrained_S_all 1.031
_refine_ls_R_factor_all 0.0601
_refine_ls_R_factor_gt 0.0451
_refine_ls_shift/su_max 0.001
_refine_ls_shift/su_mean 0.000
_refine_ls_structure_factor_coef Fsqd
_refine_ls_weighting_details 'calc w=1/[\s^2^(Fo^2^)+(0.0479P)^2^+0.7379P] where P=(Fo^2^+2Fc^2^)/3'
_refine_ls_weighting_scheme calc
_refine_ls_wR_factor_gt 0.1096
_refine_ls_wR_factor_ref 0.1193
_reflns_number_gt 4117
_reflns_number_total 5279
_reflns_threshold_expression I>2\s(I)
_cod_data_source_file sj5414sup1.cif
_cod_data_source_block I
_cod_original_sg_symbol_H-M 'P 21/c'
_cod_database_code 2239682
_cod_database_fobs_code 2239682

loop_
_symmetry_equiv_pos_as_xyz
'x, y, z'
'-x, y+1/2, -z+1/2'
'-x, -y, -z'
'x, -y-1/2, z-1/2'

loop_
_atom_site_type_symbol
_atom_site_label
_atom_site_fract_x
_atom_site_fract_y
_atom_site_fract_z
_atom_site_U_iso_or_equiv
_atom_site_adp_type
_atom_site_calc_flag
_atom_site_refinement_flags
_atom_site_occupancy
_atom_site_symmetry_multiplicity
_atom_site_disorder_assembly
_atom_site_disorder_group
S S1 0.56002(13) 1.08803(6) 0.37193(18) 0.0552(3) Uani d P 0.742(4) 1 A 1
S S1' 0.5179(4) 1.0709(2) 0.3222(4) 0.0580(10) Uani d P 0.258(4) 1 A 2
O O1 0.85776(9) 0.69041(6) 0.51145(12) 0.0536(3) Uani d . 1 1 . .
N N1 0.69688(10) 1.00011(7) 0.27909(12) 0.0403(3) Uani d . 1 1 A .
H H1N 0.7318 0.9577 0.2897 0.048 Uiso calc R 1 1 . .
N N2 0.61785(9) 0.95071(6) 0.43823(12) 0.0369(3) Uani d . 1 1 A .
H H2N 0.5680 0.9532 0.4851 0.044 Uiso calc R 1 1 . .
C C1 0.72543(12) 1.05027(8) 0.17740(15) 0.0419(3) Uani d . 1 1 . .
C C2 0.80932(13) 1.00766(9) 0.12308(17) 0.0482(4) Uani d . 1 1 . .
H H2A 0.8690 0.9951 0.1976 0.072 Uiso calc R 1 1 . .
H H2B 0.8350 1.0386 0.0575 0.072 Uiso calc R 1 1 . .
H H2C 0.7779 0.9619 0.0792 0.072 Uiso calc R 1 1 . .
C C3 0.62948(15) 1.06426(14) 0.0633(2) 0.0745(6) Uani d . 1 1 . .
H H3A 0.6029 1.0168 0.0218 0.112 Uiso calc R 1 1 . .
H H3B 0.6503 1.0963 -0.0045 0.112 Uiso calc R 1 1 . .
H H3C 0.5734 1.0887 0.0989 0.112 Uiso calc R 1 1 . .
C C4 0.77343(18) 1.12213(10) 0.2428(2) 0.0714(6) Uani d . 1 1 . .
H H4A 0.7195 1.1494 0.2781 0.107 Uiso calc R 1 1 . .
H H4B 0.7977 1.1527 0.1757 0.107 Uiso calc R 1 1 . .
H H4C 0.8340 1.1105 0.3168 0.107 Uiso calc R 1 1 . .
C C5 0.62684(12) 1.00853(8) 0.35760(15) 0.0426(4) Uani d . 1 1 . .
C C6 0.68322(10) 0.88509(7) 0.45404(13) 0.0315(3) Uani d . 1 1 . .
C C7 0.65135(10) 0.82379(7) 0.37036(13) 0.0328(3) Uani d . 1 1 A .
C C8 0.71330(11) 0.75966(8) 0.39362(14) 0.0358(3) Uani d . 1 1 . .
H H8 0.6936 0.7172 0.3382 0.043 Uiso calc R 1 1 A .
C C9 0.80322(11) 0.75739(7) 0.49667(15) 0.0362(3) Uani d . 1 1 A .
C C10 0.83576(11) 0.81891(7) 0.57626(15) 0.0364(3) Uani d . 1 1 . .
H H10 0.8988 0.8168 0.6452 0.044 Uiso calc R 1 1 A .
C C11 0.77584(11) 0.88429(7) 0.55526(14) 0.0344(3) Uani d . 1 1 A .
C C12 0.55233(12) 0.82694(9) 0.25731(15) 0.0431(4) Uani d . 1 1 . .
H H12 0.5328 0.8805 0.2404 0.052 Uiso calc R 1 1 A .
C C13 0.45888(14) 0.78824(13) 0.2968(2) 0.0728(6) Uani d . 1 1 A .
H H13A 0.4768 0.7359 0.3174 0.109 Uiso calc R 1 1 . .
H H13B 0.3963 0.7912 0.2221 0.109 Uiso calc R 1 1 . .
H H13C 0.4432 0.8125 0.3765 0.109 Uiso calc R 1 1 . .
C C14 0.57182(19) 0.79454(14) 0.12726(19) 0.0823(7) Uani d . 1 1 A .
H H14A 0.6319 0.8203 0.1025 0.123 Uiso calc R 1 1 . .
H H14B 0.5079 0.8009 0.0554 0.123 Uiso calc R 1 1 . .
H H14C 0.5882 0.7414 0.1398 0.123 Uiso calc R 1 1 . .
C C15 0.81007(14) 0.95275(8) 0.64085(18) 0.0516(4) Uani d . 1 1 . .
H H15A 0.7900 0.9976 0.5826 0.062 Uiso calc PR 0.742(4) 1 A 1
H H15B 0.7556 0.9932 0.6208 0.062 Uiso d PR 0.258(4) 1 A 2
C C16 0.7452(3) 0.95541(14) 0.7595(2) 0.0611(8) Uani d PDU 0.742(4) 1 A 1
H H16A 0.7684 0.9144 0.8225 0.092 Uiso calc PR 0.742(4) 1 A 1
H H16B 0.6688 0.9506 0.7205 0.092 Uiso calc PR 0.742(4) 1 A 1
H H16C 0.7590 1.0029 0.8076 0.092 Uiso calc PR 0.742(4) 1 A 1
C C17 0.9244(2) 0.95782(14) 0.7033(4) 0.0769(12) Uani d PDU 0.742(4) 1 A 1
H H17A 0.9389 1.0051 0.7519 0.115 Uiso calc PR 0.742(4) 1 A 1
H H17B 0.9658 0.9553 0.6332 0.115 Uiso calc PR 0.742(4) 1 A 1
H H17C 0.9447 0.9165 0.7665 0.115 Uiso calc PR 0.742(4) 1 A 1
C C16' 0.8471(10) 0.9434(5) 0.7755(9) 0.090(3) Uani d PDU 0.258(4) 1 A 2
H H16D 0.9083 0.9096 0.7912 0.136 Uiso calc PR 0.258(4) 1 A 2
H H16E 0.7906 0.9222 0.8149 0.136 Uiso calc PR 0.258(4) 1 A 2
H H16F 0.8690 0.9916 0.8174 0.136 Uiso calc PR 0.258(4) 1 A 2
C C17' 0.9296(6) 0.9760(4) 0.5818(9) 0.062(2) Uani d PDU 0.258(4) 1 A 2
H H17D 0.9606 1.0219 0.6254 0.093 Uiso calc PR 0.258(4) 1 A 2
H H17E 0.9114 0.9830 0.4839 0.093 Uiso calc PR 0.258(4) 1 A 2
H H17F 0.9814 0.9354 0.6043 0.093 Uiso calc PR 0.258(4) 1 A 2
C C18 0.95008(11) 0.68370(7) 0.61207(16) 0.0391(3) Uani d . 1 1 . .
C C19 0.94465(13) 0.67609(9) 0.74495(17) 0.0478(4) Uani d . 1 1 . .
H H19 0.8778 0.6774 0.7702 0.057 Uiso calc R 1 1 . .
C C20 1.03768(15) 0.66652(10) 0.84113(18) 0.0566(4) Uani d . 1 1 . .
H H20 1.0349 0.6615 0.9333 0.068 Uiso calc R 1 1 . .
C C21 1.13450(14) 0.66421(9) 0.8046(2) 0.0599(5) Uani d . 1 1 . .
H H21 1.1983 0.6581 0.8713 0.072 Uiso calc R 1 1 . .
C C22 1.13828(13) 0.67082(10) 0.6715(2) 0.0610(5) Uani d . 1 1 . .
H H22 1.2050 0.6687 0.6460 0.073 Uiso calc R 1 1 . .
C C23 1.04608(13) 0.68058(9) 0.57400(18) 0.0494(4) Uani d . 1 1 . .
H H23 1.0490 0.6851 0.4818 0.059 Uiso calc R 1 1 . .

loop_
_atom_site_aniso_label
_atom_site_aniso_U_11
_atom_site_aniso_U_22
_atom_site_aniso_U_33
_atom_site_aniso_U_12
_atom_site_aniso_U_13
_atom_site_aniso_U_23
S1 0.0692(7) 0.0346(4) 0.0751(8) 0.0234(4) 0.0446(6) 0.0193(4)
S1' 0.074(2) 0.0464(16) 0.0643(19) 0.0307(14) 0.0377(16) 0.0220(13)
O1 0.0517(6) 0.0351(6) 0.0629(7) 0.0185(5) -0.0116(5) -0.0140(5)
N1 0.0508(7) 0.0319(6) 0.0442(7) 0.0112(5) 0.0236(6) 0.0083(5)
N2 0.0453(6) 0.0309(6) 0.0405(7) 0.0131(5) 0.0223(5) 0.0078(5)
C1 0.0491(8) 0.0382(8) 0.0434(8) 0.0027(6) 0.0212(7) 0.0101(6)
C2 0.0540(9) 0.0492(9) 0.0481(9) -0.0023(7) 0.0256(8) 0.0016(7)
C3 0.0602(11) 0.1049(17) 0.0611(12) 0.0191(11) 0.0191(10) 0.0378(12)
C4 0.0924(14) 0.0408(10) 0.0954(15) -0.0085(9) 0.0518(13) -0.0068(10)
C5 0.0529(8) 0.0347(7) 0.0465(8) 0.0136(6) 0.0244(7) 0.0094(6)
C6 0.0362(7) 0.0275(6) 0.0344(7) 0.0069(5) 0.0155(6) 0.0044(5)
C7 0.0336(6) 0.0339(7) 0.0327(7) 0.0048(5) 0.0109(6) 0.0033(6)
C8 0.0388(7) 0.0316(7) 0.0365(7) 0.0035(5) 0.0069(6) -0.0048(6)
C9 0.0371(7) 0.0282(7) 0.0433(8) 0.0073(5) 0.0087(6) -0.0024(6)
C10 0.0355(7) 0.0296(7) 0.0420(8) 0.0021(5) 0.0040(6) -0.0006(6)
C11 0.0398(7) 0.0260(6) 0.0386(7) 0.0003(5) 0.0113(6) 0.0001(6)
C12 0.0435(8) 0.0433(8) 0.0394(8) 0.0100(6) 0.0025(6) 0.0031(7)
C13 0.0411(9) 0.0935(16) 0.0742(14) -0.0062(9) -0.0082(9) 0.0153(12)
C14 0.0935(15) 0.1036(17) 0.0394(10) 0.0422(13) -0.0080(10) -0.0099(11)
C15 0.0663(10) 0.0259(7) 0.0555(10) 0.0003(7) -0.0021(8) -0.0046(7)
C16 0.100(2) 0.0433(13) 0.0420(13) -0.0090(13) 0.0198(14) -0.0127(10)
C17 0.0589(15) 0.0409(14) 0.118(3) -0.0077(11) -0.0098(17) -0.0191(16)
C16' 0.162(10) 0.055(5) 0.056(5) -0.022(6) 0.029(6) -0.020(4)
C17' 0.061(4) 0.047(4) 0.075(5) -0.018(3) 0.006(4) -0.019(4)
C18 0.0390(7) 0.0250(6) 0.0501(9) 0.0080(5) 0.0025(6) -0.0045(6)
C19 0.0459(8) 0.0450(9) 0.0539(10) 0.0050(7) 0.0140(7) -0.0062(7)
C20 0.0714(12) 0.0469(10) 0.0464(10) 0.0068(8) 0.0018(9) -0.0007(8)
C21 0.0484(9) 0.0441(9) 0.0749(13) 0.0078(7) -0.0133(9) -0.0070(9)
C22 0.0383(8) 0.0556(11) 0.0893(15) 0.0021(7) 0.0145(9) -0.0087(10)
C23 0.0524(9) 0.0428(9) 0.0558(10) 0.0033(7) 0.0176(8) -0.0010(7)

loop_
_atom_type_symbol
_atom_type_description
_atom_type_scat_dispersion_real
_atom_type_scat_dispersion_imag
_atom_type_scat_source
C C 0.0033 0.0016 'International Tables Vol C Tables 4.2.6.8 and 6.1.1.4'
H H 0.0000 0.0000 'International Tables Vol C Tables 4.2.6.8 and 6.1.1.4'
N N 0.0061 0.0033 'International Tables Vol C Tables 4.2.6.8 and 6.1.1.4'
O O 0.0106 0.0060 'International Tables Vol C Tables 4.2.6.8 and 6.1.1.4'
S S 0.1246 0.1234 'International Tables Vol C Tables 4.2.6.8 and 6.1.1.4'

loop_
_geom_angle_atom_site_label_1
_geom_angle_atom_site_label_2
_geom_angle_atom_site_label_3
_geom_angle
C9 O1 C18 119.03(11)
C5 N1 C1 130.69(12)
C5 N1 H1N 114.7
C1 N1 H1N 114.7
C5 N2 C6 125.21(11)
C5 N2 H2N 117.4
C6 N2 H2N 117.4
N1 C1 C3 110.53(13)
N1 C1 C4 110.60(14)
C3 C1 C4 112.18(16)
N1 C1 C2 104.55(12)
C3 C1 C2 109.17(14)
C4 C1 C2 109.51(14)
C1 C2 H2A 109.5
C1 C2 H2B 109.5
H2A C2 H2B 109.5
C1 C2 H2C 109.5
H2A C2 H2C 109.5
H2B C2 H2C 109.5
C1 C3 H3A 109.5
C1 C3 H3B 109.5
H3A C3 H3B 109.5
C1 C3 H3C 109.5
H3A C3 H3C 109.5
H3B C3 H3C 109.5
C1 C4 H4A 109.5
C1 C4 H4B 109.5
H4A C4 H4B 109.5
C1 C4 H4C 109.5
H4A C4 H4C 109.5
H4B C4 H4C 109.5
N1 C5 N2 115.83(12)
N1 C5 S1 124.69(11)
N2 C5 S1 119.21(11)
N1 C5 S1' 123.91(15)
N2 C5 S1' 116.37(16)
S1 C5 S1' 24.00(14)
C11 C6 C7 122.05(11)
C11 C6 N2 118.41(12)
C7 C6 N2 119.52(12)
C8 C7 C6 117.97(12)
C8 C7 C12 120.90(12)
C6 C7 C12 121.13(12)
C9 C8 C7 120.44(13)
C9 C8 H8 119.8
C7 C8 H8 119.8
C10 C9 C8 121.15(12)
C10 C9 O1 123.49(12)
C8 C9 O1 115.35(12)
C9 C10 C11 119.91(13)
C9 C10 H10 120.0
C11 C10 H10 120.0
C6 C11 C10 118.41(12)
C6 C11 C15 120.62(12)
C10 C11 C15 120.97(13)
C14 C12 C13 110.29(18)
C14 C12 C7 111.99(13)
C13 C12 C7 111.38(13)
C14 C12 H12 107.7
C13 C12 H12 107.7
C7 C12 H12 107.7
C12 C13 H13A 109.5
C12 C13 H13B 109.5
H13A C13 H13B 109.5
C12 C13 H13C 109.5
H13A C13 H13C 109.5
H13B C13 H13C 109.5
C12 C14 H14A 109.5
C12 C14 H14B 109.5
H14A C14 H14B 109.5
C12 C14 H14C 109.5
H14A C14 H14C 109.5
H14B C14 H14C 109.5
C16' C15 C17 58.4(5)
C16' C15 C11 118.1(4)
C17 C15 C11 115.80(16)
C16' C15 C16 51.2(5)
C17 C15 C16 107.9(2)
C11 C15 C16 108.72(14)
C16' C15 C17' 103.1(5)
C17 C15 C17' 44.8(3)
C11 C15 C17' 99.0(3)
C16 C15 C17' 148.8(3)
C16' C15 H15A 133.2
C17 C15 H15A 108.1
C11 C15 H15A 108.1
C16 C15 H15A 108.1
C17' C15 H15A 75.4
C16' C15 H15B 111.8
C17 C15 H15B 129.2
C11 C15 H15B 111.8
C16 C15 H15B 71.1
C17' C15 H15B 111.8
H15A C15 H15B 38.1
C15 C16 H16A 109.5
C15 C16 H16B 109.5
C15 C16 H16C 109.5
C15 C17 H17A 109.5
C15 C17 H17B 109.5
C15 C17 H17C 109.5
C15 C16' H16D 109.5
C15 C16' H16E 109.5
H16D C16' H16E 109.5
C15 C16' H16F 109.5
H16D C16' H16F 109.5
H16E C16' H16F 109.5
C15 C17' H17D 109.5
C15 C17' H17E 109.5
H17D C17' H17E 109.5
C15 C17' H17F 109.5
H17D C17' H17F 109.5
H17E C17' H17F 109.5
C23 C18 C19 121.01(14)
C23 C18 O1 118.12(15)
C19 C18 O1 120.77(14)
C18 C19 C20 119.05(16)
C18 C19 H19 120.5
C20 C19 H19 120.5
C21 C20 C19 120.54(17)
C21 C20 H20 119.7
C19 C20 H20 119.7
C22 C21 C20 119.62(16)
C22 C21 H21 120.2
C20 C21 H21 120.2
C21 C22 C23 120.63(17)
C21 C22 H22 119.7
C23 C22 H22 119.7
C18 C23 C22 119.15(17)
C18 C23 H23 120.4
C22 C23 H23 120.4

loop_
_geom_bond_atom_site_label_1
_geom_bond_atom_site_label_2
_geom_bond_distance
S1 C5 1.6906(17)
S1' C5 1.769(3)
O1 C9 1.3853(16)
O1 C18 1.3927(17)
N1 C5 1.3370(18)
N1 C1 1.4776(18)
N1 H1N 0.8800
N2 C5 1.3446(18)
N2 C6 1.4373(16)
N2 H2N 0.8800
C1 C3 1.519(2)
C1 C4 1.521(2)
C1 C2 1.523(2)
C2 H2A 0.9800
C2 H2B 0.9800
C2 H2C 0.9800
C3 H3A 0.9800
C3 H3B 0.9800
C3 H3C 0.9800
C4 H4A 0.9800
C4 H4B 0.9800
C4 H4C 0.9800
C6 C11 1.3935(19)
C6 C7 1.3979(19)
C7 C8 1.3923(18)
C7 C12 1.5184(19)
C8 C9 1.3809(19)
C8 H8 0.9500
C9 C10 1.3802(19)
C10 C11 1.3963(18)
C10 H10 0.9500
C11 C15 1.516(2)
C12 C14 1.515(2)
C12 C13 1.518(2)
C12 H12 1.0000
C13 H13A 0.9800
C13 H13B 0.9800
C13 H13C 0.9800
C14 H14A 0.9800
C14 H14B 0.9800
C14 H14C 0.9800
C15 C16' 1.357(9)
C15 C17 1.472(3)
C15 C16 1.610(3)
C15 C17' 1.818(8)
C15 H15A 1.0000
C15 H15B 1.0000
C16 H16A 0.9800
C16 H16B 0.9800
C16 H16C 0.9800
C17 H17A 0.9800
C17 H17B 0.9800
C17 H17C 0.9800
C16' H16D 0.9800
C16' H16E 0.9800
C16' H16F 0.9800
C17' H17D 0.9800
C17' H17E 0.9800
C17' H17F 0.9800
C18 C23 1.374(2)
C18 C19 1.375(2)
C19 C20 1.380(2)
C19 H19 0.9500
C20 C21 1.376(3)
C20 H20 0.9500
C21 C22 1.370(3)
C21 H21 0.9500
C22 C23 1.380(2)
C22 H22 0.9500
C23 H23 0.9500

loop_
_geom_hbond_atom_site_label_D
_geom_hbond_atom_site_label_H
_geom_hbond_atom_site_label_A
_geom_hbond_site_symmetry_A
_geom_hbond_distance_DH
_geom_hbond_distance_HA
_geom_hbond_distance_DA
_geom_hbond_angle_DHA
_geom_hbond_publ_flag
N2 H2N S1 3_676 0.88 2.53 3.3739(15) 160 y

loop_
_geom_torsion_atom_site_label_1
_geom_torsion_atom_site_label_2
_geom_torsion_atom_site_label_3
_geom_torsion_atom_site_label_4
_geom_torsion
C5 N1 C1 C3 -62.1(2)
C5 N1 C1 C4 62.8(2)
C5 N1 C1 C2 -179.42(16)
C1 N1 C5 N2 178.36(15)
C1 N1 C5 S1 -7.7(3)
C1 N1 C5 S1' 21.4(3)
C6 N2 C5 N1 5.7(2)
C6 N2 C5 S1 -168.61(14)
C6 N2 C5 S1' 164.4(2)
C5 N2 C6 C11 90.80(18)
C5 N2 C6 C7 -90.60(18)
C11 C6 C7 C8 2.2(2)
N2 C6 C7 C8 -176.32(12)
C11 C6 C7 C12 -177.67(13)
N2 C6 C7 C12 3.78(19)
C6 C7 C8 C9 0.1(2)
C12 C7 C8 C9 179.97(13)
C7 C8 C9 C10 -2.0(2)
C7 C8 C9 O1 179.17(13)
C18 O1 C9 C10 0.5(2)
C18 O1 C9 C8 179.27(14)
C8 C9 C10 C11 1.6(2)
O1 C9 C10 C11 -179.64(14)
C7 C6 C11 C10 -2.6(2)
N2 C6 C11 C10 175.98(12)
C7 C6 C11 C15 177.79(14)
N2 C6 C11 C15 -3.65(19)
C9 C10 C11 C6 0.6(2)
C9 C10 C11 C15 -179.73(14)
C8 C7 C12 C14 -45.2(2)
C6 C7 C12 C14 134.69(17)
C8 C7 C12 C13 78.84(19)
C6 C7 C12 C13 -101.27(17)
C6 C11 C15 C16' 137.5(6)
C10 C11 C15 C16' -42.1(6)
C6 C11 C15 C17 -156.1(2)
C10 C11 C15 C17 24.3(3)
C6 C11 C15 C16 82.22(19)
C10 C11 C15 C16 -97.40(19)
C6 C11 C15 C17' -112.3(3)
C10 C11 C15 C17' 68.1(3)
C9 O1 C18 C23 -108.24(16)
C9 O1 C18 C19 75.44(18)
C23 C18 C19 C20 1.2(2)
O1 C18 C19 C20 177.37(14)
C18 C19 C20 C21 -0.3(2)
C19 C20 C21 C22 -0.6(3)
C20 C21 C22 C23 0.7(3)
C19 C18 C23 C22 -1.0(2)
O1 C18 C23 C22 -177.33(14)
C21 C22 C23 C18 0.1(3)
